data_8102235
loop_
_publ_author_name
'Sebastian Proch'
'Jose M. Rivera Villanueva'
'Torsten Irrgang'
'Christian D\"oring'
'Rhett Kempe'

_publ_section_title
;
 Refinement of the crystal structure of aquazinc(II) glutamate hydrate,
 Zn(H2O)(C5H7NO4) &#x00B7; H2O
;
_journal_issue 1
_journal_name_full 'Zeitschrift f\"ur Kristallographie - New Crystal Structures'
_journal_page_first 55
_journal_volume 223
_journal_year 2008
_chemical_formula_structural 'Zn(H2O)(C5H7NO4) &#x00B7; H2O'
_chemical_formula_sum 'C5 H11 N O6 Zn'
_chemical_formula_weight 246.52
_chemical_name_systematic
;
aquazinc(II) glutamate hydrate 
;
_space_group_IT_number 19
_symmetry_cell_setting orthorhombic
_symmetry_space_group_name_Hall 'P 2ac 2ab'
_symmetry_space_group_name_H-M 'P 21 21 21'
_atom_sites_solution_hydrogens geom
_atom_sites_solution_primary direct
_atom_sites_solution_secondary difmap
_audit_creation_method SHELXL-97
_cell_angle_alpha 90.00
_cell_angle_beta 90.00
_cell_angle_gamma 90.00
_cell_formula_units_Z 4
_cell_length_a 7.1770(6)
_cell_length_b 10.3960(9)
_cell_length_c 11.1210(9)
_cell_measurement_reflns_used all
_cell_measurement_temperature 173(2)
_cell_volume 829.76(12)
_computing_data_collection X-AREA-STOE
_computing_structure_refinement 'SHELXL-97 (Sheldrick, 1997)'
_computing_structure_solution SIR97
_diffrn_ambient_temperature 173(2)
_diffrn_measured_fraction_theta_full 1.000
_diffrn_measured_fraction_theta_max 1.000
_diffrn_measurement_device_type 'Stoe IPDS II'
_diffrn_radiation_monochromator graphite
_diffrn_radiation_source 'fine-focus sealed tube'
_diffrn_radiation_type MoK\a
_diffrn_radiation_wavelength 0.71069
_diffrn_reflns_av_R_equivalents 0.0563
_diffrn_reflns_av_sigmaI/netI 0.0244
_diffrn_reflns_limit_h_max 8
_diffrn_reflns_limit_h_min -8
_diffrn_reflns_limit_k_max 12
_diffrn_reflns_limit_k_min -12
_diffrn_reflns_limit_l_max 13
_diffrn_reflns_limit_l_min -13
_diffrn_reflns_number 11307
_diffrn_reflns_theta_full 25.59
_diffrn_reflns_theta_max 25.59
_diffrn_reflns_theta_min 2.68
_exptl_absorpt_coefficient_mu 2.959
_exptl_absorpt_correction_T_max 0.6023
_exptl_absorpt_correction_T_min 0.4392
_exptl_absorpt_correction_type numerical
_exptl_crystal_colour colourless
_exptl_crystal_density_diffrn 1.973
_exptl_crystal_density_method 'not measured'
_exptl_crystal_description prism
_exptl_crystal_F_000 504
_exptl_crystal_size_max 0.38
_exptl_crystal_size_mid 0.29
_exptl_crystal_size_min 0.21
_refine_diff_density_max 0.368
_refine_diff_density_min -0.174
_refine_diff_density_rms 0.072
_refine_ls_abs_structure_details 'Flack H D (1983), Acta Cryst. A39, 876-881'
_refine_ls_abs_structure_Flack -0.006(11)
_refine_ls_extinction_method none
_refine_ls_goodness_of_fit_ref 1.102
_refine_ls_hydrogen_treatment mixed
_refine_ls_matrix_type full
_refine_ls_number_parameters 138
_refine_ls_number_reflns 1564
_refine_ls_number_restraints 0
_refine_ls_restrained_S_all 1.102
_refine_ls_R_factor_all 0.0187
_refine_ls_R_factor_gt 0.0177
_refine_ls_shift/su_max 0.001
_refine_ls_shift/su_mean 0.000
_refine_ls_structure_factor_coef Fsqd
_refine_ls_weighting_details 'calc w=1/[\s^2^(Fo^2^)+(0.0271P)^2^+0.0000P] where P=(Fo^2^+2Fc^2^)/3'
_refine_ls_weighting_scheme calc
_refine_ls_wR_factor_gt 0.0423
_refine_ls_wR_factor_ref 0.0425
_reflns_number_gt 1520
_reflns_number_total 1564
_reflns_threshold_expression >2sigma(I)
_cod_data_source_file 1267-2177.cff
_cod_data_source_block k433ma
_cod_depositor_comments
;
The following automatic conversions were performed:

'_symmetry_cell_setting' tag value 'orthorombic' was replaced with
'orthorhombic' value.

Automatic conversion script
Id: cif_fix_values 1646 2011-03-28 12:23:43Z adriana 
;
_cod_original_sg_symbol_H-M P2(1)2(1)2(1)
_cod_database_code 8102235
_cell_measurement_2theta_min 3.66
_cell_measurement_2theta_max 52.27

loop_
_symmetry_equiv_pos_as_xyz
'x, y, z'
'-x+1/2, -y, z+1/2'
'x+1/2, -y+1/2, -z'
'-x, y+1/2, -z+1/2'

loop_
_atom_site_label
_atom_site_type_symbol
_atom_site_fract_x
_atom_site_fract_y
_atom_site_fract_z
_atom_site_U_iso_or_equiv
_atom_site_adp_type
_atom_site_occupancy
_atom_site_symmetry_multiplicity
_atom_site_Wyckoff_symbol
_atom_site_calc_flag
_atom_site_refinement_flags
_atom_site_disorder_assembly
_atom_site_disorder_group
C1 C 0.1622(3) 0.9754(2) 0.33829(18) 0.0180(5) Uani 1 4 a d . . .
C2 C 0.2888(3) 0.9235(2) 0.24009(17) 0.0198(4) Uani 1 4 a d . . .
H2A H 0.2121 0.8764 0.1806 0.024 Uiso 1 4 a calc R . .
H2B H 0.3481 0.9968 0.1980 0.024 Uiso 1 4 a calc R . .
C3 C 0.4394(3) 0.8348(2) 0.28662(18) 0.0179(4) Uani 1 4 a d . . .
H3A H 0.3797 0.7597 0.3257 0.021 Uiso 1 4 a calc R . .
H3B H 0.5123 0.8808 0.3487 0.021 Uiso 1 4 a calc R . .
C4 C 0.4635(3) 0.7174(2) 0.09058(18) 0.0152(4) Uani 1 4 a d . . .
C5 C 0.5720(3) 0.7866(2) 0.18986(17) 0.0154(4) Uani 1 4 a d . . .
H5 H 0.6584 0.7229 0.2277 0.018 Uiso 1 4 a calc R . .
N1 N 0.6856(3) 0.89148(19) 0.13905(16) 0.0177(4) Uani 1 4 a d . . .
O1 O 0.0161(2) 1.03552(14) 0.30324(13) 0.0205(3) Uani 1 4 a d . . .
O2 O 0.1976(2) 0.96102(16) 0.44679(13) 0.0238(3) Uani 1 4 a d . . .
O3 O 0.4796(2) 0.75509(14) -0.01569(12) 0.0188(3) Uani 1 4 a d . . .
O4 O 0.6959(2) 1.11918(16) -0.01978(16) 0.0261(4) Uani 1 4 a d . . .
O5 O 0.8600(2) 0.87300(14) -0.12514(12) 0.0190(3) Uani 1 4 a d . . .
O6 O 0.4674(3) 0.84763(16) 0.58479(15) 0.0214(3) Uani 1 4 a d . . .
Zn1 Zn 0.62256(3) 0.92909(2) -0.040913(19) 0.01557(8) Uani 1 4 a d . . .
HN1 H 0.687(4) 0.959(3) 0.184(2) 0.030(8) Uiso 1 4 a d . . .
HN2 H 0.801(5) 0.871(3) 0.134(2) 0.025(7) Uiso 1 4 a d . . .
HO1 H 0.405(5) 0.882(3) 0.549(3) 0.040 Uiso 1 4 a d . . .
HO2 H 0.477(5) 0.879(3) 0.643(3) 0.040 Uiso 1 4 a d . . .
HO3 H 0.779(5) 1.143(3) 0.011(3) 0.040 Uiso 1 4 a d . . .
HO4 H 0.652(4) 1.178(3) -0.051(3) 0.040 Uiso 1 4 a d . . .

loop_
_atom_site_aniso_label
_atom_site_aniso_U_11
_atom_site_aniso_U_22
_atom_site_aniso_U_33
_atom_site_aniso_U_23
_atom_site_aniso_U_13
_atom_site_aniso_U_12
C1 0.0172(12) 0.0182(10) 0.0184(10) -0.0027(8) 0.0027(8) -0.0006(8)
C2 0.0197(10) 0.0245(10) 0.0152(9) -0.0018(9) 0.0027(8) 0.0025(11)
C3 0.0199(11) 0.0207(10) 0.0130(9) 0.0000(8) 0.0012(7) 0.0001(9)
C4 0.0124(9) 0.0140(9) 0.0191(9) -0.0012(8) 0.0006(8) 0.0022(8)
C5 0.0169(10) 0.0156(9) 0.0137(9) 0.0007(7) 0.0004(7) 0.0011(8)
N1 0.0168(10) 0.0209(9) 0.0153(8) -0.0020(7) -0.0010(7) -0.0026(7)
O1 0.0174(8) 0.0258(8) 0.0183(7) -0.0015(6) 0.0031(6) 0.0047(6)
O2 0.0241(8) 0.0319(9) 0.0155(7) -0.0011(6) 0.0022(6) 0.0038(6)
O3 0.0203(8) 0.0198(7) 0.0162(7) -0.0009(5) -0.0018(5) -0.0047(6)
O4 0.0220(8) 0.0166(7) 0.0397(10) -0.0023(7) -0.0098(7) 0.0009(7)
O5 0.0177(7) 0.0179(7) 0.0212(6) 0.0016(6) 0.0027(6) 0.0027(6)
O6 0.0229(9) 0.0227(8) 0.0186(7) -0.0038(6) -0.0019(6) 0.0020(7)
Zn1 0.01618(12) 0.01631(11) 0.01420(11) 0.00078(9) -0.00105(9) -0.00034(10)

loop_
_atom_type_symbol
_atom_type_description
_atom_type_scat_dispersion_real
_atom_type_scat_dispersion_imag
_atom_type_scat_source
C C 0.0033 0.0016 'International Tables Vol C Tables 4.2.6.8 and 6.1.1.4'
H H 0.0000 0.0000 'International Tables Vol C Tables 4.2.6.8 and 6.1.1.4'
N N 0.0061 0.0033 'International Tables Vol C Tables 4.2.6.8 and 6.1.1.4'
O O 0.0106 0.0060 'International Tables Vol C Tables 4.2.6.8 and 6.1.1.4'
Zn Zn 0.2839 1.4301 'International Tables Vol C Tables 4.2.6.8 and 6.1.1.4'

loop_
_geom_angle_atom_site_label_1
_geom_angle_atom_site_label_2
_geom_angle_atom_site_label_3
_geom_angle
_geom_angle_site_symmetry_1
_geom_angle_site_symmetry_3
_geom_angle_publ_flag
O2 C1 O1 121.43(19) . . ?
O2 C1 C2 122.25(19) . . ?
O1 C1 C2 116.33(17) . . ?
C3 C2 C1 113.44(16) . . ?
C2 C3 C5 113.96(16) . . ?
O3 C4 O5 125.27(19) . 3_465 ?
O3 C4 C5 119.17(19) . . ?
O5 C4 C5 115.54(17) 3_465 . ?
N1 C5 C3 111.94(16) . . ?
N1 C5 C4 110.64(16) . . ?
C3 C5 C4 110.26(16) . . ?
C5 N1 Zn1 112.71(13) . . ?
C1 O1 Zn1 103.27(12) . 2_575 ?
C4 O3 Zn1 116.20(13) . . ?
C4 O5 Zn1 124.69(13) 3_565 . ?
O5 Zn1 O1 93.99(6) . 2_574 ?
O5 Zn1 O4 96.54(7) . . ?
O1 Zn1 O4 92.80(7) 2_574 . ?
O5 Zn1 N1 101.92(7) . . ?
O1 Zn1 N1 163.16(7) 2_574 . ?
O4 Zn1 N1 90.86(8) . . ?
O5 Zn1 O3 102.98(6) . . ?
O1 Zn1 O3 91.75(6) 2_574 . ?
O4 Zn1 O3 159.60(7) . . ?
N1 Zn1 O3 79.43(6) . . ?

loop_
_geom_bond_atom_site_label_1
_geom_bond_atom_site_label_2
_geom_bond_distance
_geom_bond_site_symmetry_2
_geom_bond_publ_flag
C1 O2 1.242(3) . ?
C1 O1 1.282(3) . ?
C1 C2 1.519(3) . ?
C2 C3 1.513(3) . ?
C3 C5 1.522(3) . ?
C4 O3 1.250(2) . ?
C4 O5 1.258(3) 3_465 ?
C4 C5 1.531(3) . ?
C5 N1 1.474(3) . ?
N1 Zn1 2.0888(18) . ?
O1 Zn1 2.0322(14) 2_575 ?
O3 Zn1 2.0985(15) . ?
O4 Zn1 2.0585(17) . ?
O5 C4 1.258(3) 3_565 ?
O5 Zn1 2.0301(15) . ?
Zn1 O1 2.0322(14) 2_574 ?
